data_1551742
loop_
_publ_author_name
'IWATSUKI, Satoshi'
'KANAMITSU, Yuki'
'DANJO, Hiroshi'
'ISHIHARA, Koji'

_publ_section_title
;
 A Crystal Structure of Methanesulfonate Salt of 3-(N-Methyl)pyridinium
 Boronic Acid
;
_journal_name_full 'X-ray Structure Analysis Online'
_journal_page_first 61
_journal_paper_doi 10.2116/xraystruct.27.61
_journal_volume 27
_journal_year 2011
_chemical_formula_sum 'C7 H12 B N O5 S'
_chemical_formula_weight 233.05
_space_group_IT_number 14
_space_group_name_Hall '-P 2ybc'
_space_group_name_H-M_alt 'P 1 21/c 1'
_symmetry_cell_setting monoclinic
_symmetry_space_group_name_Hall '-P 2ybc'
_symmetry_space_group_name_H-M 'P 1 21/c 1'
_atom_sites_solution_hydrogens geom
_atom_sites_solution_primary direct
_atom_sites_solution_secondary difmap
_audit_creation_method SHELXL-97
_cell_angle_alpha 90.00
_cell_angle_beta 105.28(3)
_cell_angle_gamma 90.00
_cell_formula_units_Z 4
_cell_length_a 8.9460(18)
_cell_length_b 8.8380(18)
_cell_length_c 13.850(3)
_cell_measurement_temperature 100(2)
_cell_volume 1056.3(4)
_computing_cell_refinement 'HKL2000 (HKL Research)'
_computing_data_collection 'HKL2000 (HKL Research)'
_computing_data_reduction 'HKL2000 (HKL Research)'
_computing_structure_refinement 'SHELXL-97 (Sheldrick, 1997)'
_computing_structure_solution 'SHELXS-97 (Sheldrick, 1990)'
_diffrn_ambient_temperature 100(2)
_diffrn_measured_fraction_theta_full 0.952
_diffrn_measured_fraction_theta_max 0.940
_diffrn_measurement_device_type 'Quantum Q315 Area Detector'
_diffrn_measurement_method omega_scan
_diffrn_radiation_monochromator Si
_diffrn_radiation_source SPring-8
_diffrn_radiation_type synchrotron
_diffrn_radiation_wavelength 0.70000
_diffrn_reflns_av_R_equivalents 0.0000
_diffrn_reflns_av_sigmaI/netI 0.0225
_diffrn_reflns_limit_h_max 12
_diffrn_reflns_limit_h_min 0
_diffrn_reflns_limit_k_max 11
_diffrn_reflns_limit_k_min 0
_diffrn_reflns_limit_l_max 18
_diffrn_reflns_limit_l_min -19
_diffrn_reflns_number 2739
_diffrn_reflns_theta_full 25.00
_diffrn_reflns_theta_max 28.89
_diffrn_reflns_theta_min 2.72
_exptl_absorpt_coefficient_mu 0.306
_exptl_absorpt_correction_type none
_exptl_crystal_colour 'pale brown'
_exptl_crystal_density_diffrn 1.465
_exptl_crystal_density_method 'not measured'
_exptl_crystal_description prismatic
_exptl_crystal_F_000 488
_exptl_crystal_size_max 1.00
_exptl_crystal_size_mid 0.40
_exptl_crystal_size_min 0.20
_refine_diff_density_max 0.467
_refine_diff_density_min -0.480
_refine_diff_density_rms 0.070
_refine_ls_extinction_method none
_refine_ls_goodness_of_fit_ref 1.053
_refine_ls_hydrogen_treatment constr
_refine_ls_matrix_type full
_refine_ls_number_parameters 140
_refine_ls_number_reflns 2739
_refine_ls_number_restraints 0
_refine_ls_restrained_S_all 1.053
_refine_ls_R_factor_all 0.0414
_refine_ls_R_factor_gt 0.0403
_refine_ls_shift/su_max 0.001
_refine_ls_shift/su_mean 0.000
_refine_ls_structure_factor_coef Fsqd
_refine_ls_weighting_details 'calc w=1/[\s^2^(Fo^2^)+(0.0661P)^2^+0.7784P] where P=(Fo^2^+2Fc^2^)/3'
_refine_ls_weighting_scheme calc
_refine_ls_wR_factor_gt 0.1124
_refine_ls_wR_factor_ref 0.1135
_reflns_number_gt 2624
_reflns_number_total 2739
_reflns_threshold_expression >2sigma(I)
_cod_data_source_file 27_61_1.cif
_cod_data_source_block 10b1dan09
_cod_depositor_comments
;
The following automatic conversions were performed:

'_symmetry_cell_setting' value 'Monoclinic' changed to 'monoclinic'
according to
/home/andrius/struct/COD-crude-data/automatic-downloads/current/J-STAGE/lib/dictionaries/cif_core.dic
dictionary named 'cif_core.dic' version 2.4.2 from 2011-04-26.

Automatic conversion script
Id: cif_fix_values 6524 2018-11-02 12:15:13Z antanas 
;
_cod_original_sg_symbol_H-M P2(1)/c
_cod_database_code 1551742

loop_
_symmetry_equiv_pos_as_xyz
'x, y, z'
'-x, y+1/2, -z+1/2'
'-x, -y, -z'
'x, -y-1/2, z-1/2'

loop_
_atom_site_label
_atom_site_type_symbol
_atom_site_fract_x
_atom_site_fract_y
_atom_site_fract_z
_atom_site_U_iso_or_equiv
_atom_site_adp_type
_atom_site_occupancy
_atom_site_symmetry_multiplicity
_atom_site_calc_flag
_atom_site_refinement_flags
C4 C 0.29859(16) 0.27977(17) 0.85236(10) 0.0161(3) Uani 1 1 d .
H4 H 0.3064 0.3324 0.9133 0.019 Uiso 1 1 calc R
C6 C 0.02757(14) 0.01474(17) 0.68640(10) 0.0167(3) Uani 1 1 d .
H6A H 0.0379 -0.0355 0.6254 0.025 Uiso 1 1 calc R
H6B H -0.0674 0.0756 0.6710 0.025 Uiso 1 1 calc R
H6C H 0.0225 -0.0617 0.7367 0.025 Uiso 1 1 calc R
C2 C 0.40072(14) 0.21899(15) 0.71154(9) 0.0122(2) Uani 1 1 d .
C3 C 0.41266(15) 0.29624(15) 0.80137(10) 0.0146(3) Uani 1 1 d .
H3 H 0.4990 0.3603 0.8278 0.017 Uiso 1 1 calc R
C1 C 0.27197(14) 0.12775(15) 0.67590(9) 0.0115(2) Uani 1 1 d .
H1 H 0.2609 0.0740 0.6150 0.014 Uiso 1 1 calc R
C5 C 0.17458(15) 0.18643(16) 0.81329(9) 0.0139(3) Uani 1 1 d .
H5 H 0.0970 0.1730 0.8480 0.017 Uiso 1 1 calc R
N1 N 0.16250(12) 0.11368(13) 0.72570(8) 0.0115(2) Uani 1 1 d .
B1 B 0.52991(16) 0.23124(18) 0.65320(11) 0.0137(3) Uani 1 1 d .
O1 O 0.51895(11) 0.13563(12) 0.57557(7) 0.0175(2) Uani 1 1 d .
H1O H 0.5947 0.1489 0.5514 0.026 Uiso 1 1 calc R
O2 O 0.64241(14) 0.33462(16) 0.68711(9) 0.0302(3) Uani 1 1 d .
H2O H 0.7051 0.3326 0.6514 0.045 Uiso 1 1 calc R
S1 S 0.85476(3) 0.20625(4) 0.99725(2) 0.01239(12) Uani 1 1 d .
C7 C 0.76859(18) 0.06764(19) 0.90847(12) 0.0264(3) Uani 1 1 d .
H7A H 0.7592 0.1066 0.8409 0.040 Uiso 1 1 calc R
H7B H 0.6654 0.0428 0.9159 0.040 Uiso 1 1 calc R
H7C H 0.8332 -0.0236 0.9193 0.040 Uiso 1 1 calc R
O5 O 1.00422(11) 0.24169(13) 0.98091(7) 0.0188(2) Uani 1 1 d .
O4 O 0.86882(12) 0.13825(13) 1.09582(8) 0.0191(2) Uani 1 1 d .
O3 O 0.74857(11) 0.33595(12) 0.97985(7) 0.0155(2) Uani 1 1 d .

loop_
_atom_site_aniso_label
_atom_site_aniso_U_11
_atom_site_aniso_U_22
_atom_site_aniso_U_33
_atom_site_aniso_U_23
_atom_site_aniso_U_13
_atom_site_aniso_U_12
C4 0.0159(6) 0.0212(7) 0.0123(5) -0.0034(4) 0.0057(4) 0.0009(5)
C6 0.0126(5) 0.0203(7) 0.0165(6) 0.0012(5) 0.0025(4) -0.0048(5)
C2 0.0109(5) 0.0141(6) 0.0119(5) 0.0007(4) 0.0036(4) 0.0007(4)
C3 0.0129(6) 0.0177(7) 0.0133(6) -0.0030(4) 0.0037(4) -0.0016(4)
C1 0.0119(5) 0.0137(6) 0.0096(5) 0.0006(4) 0.0041(4) 0.0010(4)
C5 0.0131(5) 0.0184(7) 0.0121(5) 0.0009(4) 0.0068(4) 0.0033(4)
N1 0.0095(4) 0.0138(5) 0.0115(5) 0.0010(4) 0.0035(4) 0.0005(4)
B1 0.0122(6) 0.0168(7) 0.0132(6) 0.0004(5) 0.0052(5) -0.0015(5)
O1 0.0169(4) 0.0225(6) 0.0168(5) -0.0054(4) 0.0107(4) -0.0055(4)
O2 0.0270(6) 0.0411(7) 0.0305(6) -0.0210(5) 0.0216(5) -0.0212(5)
S1 0.01118(17) 0.0155(2) 0.01161(17) 0.00098(10) 0.00495(11) 0.00271(10)
C7 0.0221(7) 0.0227(8) 0.0289(8) -0.0090(6) -0.0030(6) 0.0035(5)
O5 0.0141(4) 0.0261(6) 0.0192(5) 0.0026(4) 0.0097(4) 0.0030(4)
O4 0.0183(5) 0.0252(6) 0.0170(5) 0.0077(4) 0.0100(4) 0.0078(4)
O3 0.0150(4) 0.0177(5) 0.0156(4) 0.0031(3) 0.0073(3) 0.0056(3)

loop_
_atom_type_symbol
_atom_type_description
_atom_type_scat_dispersion_real
_atom_type_scat_dispersion_imag
_atom_type_scat_source
C C 0.0033 0.0016 'International Tables Vol C Tables 4.2.6.8 and 6.1.1.4'
H H 0.0000 0.0000 'International Tables Vol C Tables 4.2.6.8 and 6.1.1.4'
B B 0.0013 0.0007 'International Tables Vol C Tables 4.2.6.8 and 6.1.1.4'
N N 0.0061 0.0033 'International Tables Vol C Tables 4.2.6.8 and 6.1.1.4'
O O 0.0106 0.0060 'International Tables Vol C Tables 4.2.6.8 and 6.1.1.4'
S S 0.1246 0.1234 'International Tables Vol C Tables 4.2.6.8 and 6.1.1.4'

loop_
_geom_angle_atom_site_label_1
_geom_angle_atom_site_label_2
_geom_angle_atom_site_label_3
_geom_angle
C5 C4 C3 119.11(12)
C5 C4 H4 120.4
C3 C4 H4 120.4
N1 C6 H6A 109.5
N1 C6 H6B 109.5
H6A C6 H6B 109.5
N1 C6 H6C 109.5
H6A C6 H6C 109.5
H6B C6 H6C 109.5
C1 C2 C3 117.54(12)
C1 C2 B1 120.62(11)
C3 C2 B1 121.83(12)
C4 C3 C2 120.37(12)
C4 C3 H3 119.8
C2 C3 H3 119.8
N1 C1 C2 121.38(11)
N1 C1 H1 119.3
C2 C1 H1 119.3
N1 C5 C4 120.28(12)
N1 C5 H5 119.9
C4 C5 H5 119.9
C1 N1 C5 121.32(11)
C1 N1 C6 120.14(11)
C5 N1 C6 118.53(11)
O2 B1 O1 126.30(12)
O2 B1 C2 116.61(12)
O1 B1 C2 117.08(12)
B1 O1 H1O 109.5
B1 O2 H2O 109.5
O5 S1 O4 112.21(6)
O5 S1 O3 112.94(6)
O4 S1 O3 111.47(6)
O5 S1 C7 107.07(8)
O4 S1 C7 106.20(8)
O3 S1 C7 106.45(7)
S1 C7 H7A 109.5
S1 C7 H7B 109.5
H7A C7 H7B 109.5
S1 C7 H7C 109.5
H7A C7 H7C 109.5
H7B C7 H7C 109.5

loop_
_geom_bond_atom_site_label_1
_geom_bond_atom_site_label_2
_geom_bond_distance
C4 C5 1.3739(19)
C4 C3 1.3932(18)
C4 H4 0.9500
C6 N1 1.4736(16)
C6 H6A 0.9800
C6 H6B 0.9800
C6 H6C 0.9800
C2 C1 1.3860(17)
C2 C3 1.3984(17)
C2 B1 1.5788(19)
C3 H3 0.9500
C1 N1 1.3440(15)
C1 H1 0.9500
C5 N1 1.3520(16)
C5 H5 0.9500
B1 O2 1.3488(18)
B1 O1 1.3505(17)
O1 H1O 0.8400
O2 H2O 0.8400
S1 O5 1.4479(10)
S1 O4 1.4664(10)
S1 O3 1.4676(10)
S1 C7 1.7627(16)
C7 H7A 0.9800
C7 H7B 0.9800
C7 H7C 0.9800
